data_2104737
loop_
_publ_author_name
'Elliot, Alexander Dean'

_publ_section_title
;
 Structure of pyrrhotite 5<i>C</i> (Fe~9~S~10~)
;
_journal_coeditor_code KD5037
_journal_issue 3
_journal_name_full 'Acta Crystallographica Section B'
_journal_page_first 271
_journal_page_last 279
_journal_paper_doi 10.1107/S0108768110011845
_journal_volume 66
_journal_year 2010
_chemical_formula_sum Si
_chemical_formula_weight 28.086
_chemical_name_common Silicon
_chemical_name_mineral Silicon
_chemical_name_systematic Silicon
_space_group_crystal_system cubic
_space_group_IT_number 227
_space_group_name_H-M_alt 'F d -3 m'
_symmetry_space_group_name_Hall 'F 4d 2 3 -1d'
_symmetry_space_group_name_H-M 'F d -3 m :1'
_cell_angle_alpha 90
_cell_angle_beta 90
_cell_angle_gamma 90
_cell_formula_units_Z 8
_cell_length_a 5.43096(6)
_cell_length_b 5.43096(6)
_cell_length_c 5.43096(6)
_cell_volume 160.188(3)
_exptl_absorpt_coefficient_mu 2.401614(79)
_exptl_crystal_density_diffrn 2.32911(8)
_pd_block_id 2010-05-12T23:39|Si|A.Elliot|5Ca2
_pd_proc_ls_profile_function
;
Crystallite size and strain modelled with Lorentzian and 
Gaussian component convolutions
Si Phase
    CS_L(csSilicon, 730.51161`_23.03944 min =100; max =2000;)
    Strain_L(sSilicon, 0.00374`_0.00080_LIMIT_MIN_0.0001)
;
_refine_ls_R_I_factor 0.06253
_cod_data_source_file kd5037.cif
_cod_data_source_block (5Ca2)_Silicon
_cod_depositor_comments
;
 Moving _atom_site_aniso_U_* data items from the _atom_site loop to the
 _atom_site_aniso loop and adding the _atom_site_aniso_label data item.

 Antanas Vaitkus,
 2017-01-29
;
_cod_original_cell_volume 160.1879(53)
_cod_database_code 2104737

loop_
_symmetry_equiv_pos_as_xyz
'-x, -y, z'
'-x, -y+1/2, z+1/2'
'-x, -z, y'
'-x, -z+1/2, y+1/2'
'-x, z, -y'
'-x, z+1/2, -y+1/2'
'-x, y, -z'
'-x, y+1/2, -z+1/2'
'-x+1/4, -y+1/4, -z+1/4'
'-x+1/4, -y-1/4, -z-1/4'
'-x+1/4, -z+1/4, -y+1/4'
'-x+1/4, -z-1/4, -y-1/4'
'-x+1/4, z+1/4, y+1/4'
'-x+1/4, z-1/4, y-1/4'
'-x+1/4, y+1/4, z+1/4'
'-x+1/4, y-1/4, z-1/4'
'-x+1/2, -y, z+1/2'
'-x+1/2, -y+1/2, z'
'-x+1/2, -z, y+1/2'
'-x+1/2, -z+1/2, y'
'-x+1/2, z, -y+1/2'
'-x+1/2, z+1/2, -y'
'-x+1/2, y, -z+1/2'
'-x+1/2, y+1/2, -z'
'-x-1/4, -y+1/4, -z-1/4'
'-x-1/4, -y-1/4, -z+1/4'
'-x-1/4, -z+1/4, -y-1/4'
'-x-1/4, -z-1/4, -y+1/4'
'-x-1/4, z+1/4, y-1/4'
'-x-1/4, z-1/4, y+1/4'
'-x-1/4, y+1/4, z-1/4'
'-x-1/4, y-1/4, z+1/4'
'-y, -x, z'
'-y, -x+1/2, z+1/2'
'-y, -z, x'
'-y, -z+1/2, x+1/2'
'-y, z, -x'
'-y, z+1/2, -x+1/2'
'-y, x, -z'
'-y, x+1/2, -z+1/2'
'-y+1/4, -x+1/4, -z+1/4'
'-y+1/4, -x-1/4, -z-1/4'
'-y+1/4, -z+1/4, -x+1/4'
'-y+1/4, -z-1/4, -x-1/4'
'-y+1/4, z+1/4, x+1/4'
'-y+1/4, z-1/4, x-1/4'
'-y+1/4, x+1/4, z+1/4'
'-y+1/4, x-1/4, z-1/4'
'-y+1/2, -x, z+1/2'
'-y+1/2, -x+1/2, z'
'-y+1/2, -z, x+1/2'
'-y+1/2, -z+1/2, x'
'-y+1/2, z, -x+1/2'
'-y+1/2, z+1/2, -x'
'-y+1/2, x, -z+1/2'
'-y+1/2, x+1/2, -z'
'-y-1/4, -x+1/4, -z-1/4'
'-y-1/4, -x-1/4, -z+1/4'
'-y-1/4, -z+1/4, -x-1/4'
'-y-1/4, -z-1/4, -x+1/4'
'-y-1/4, z+1/4, x-1/4'
'-y-1/4, z-1/4, x+1/4'
'-y-1/4, x+1/4, z-1/4'
'-y-1/4, x-1/4, z+1/4'
'-z, -x, y'
'-z, -x+1/2, y+1/2'
'-z, -y, x'
'-z, -y+1/2, x+1/2'
'-z, y, -x'
'-z, y+1/2, -x+1/2'
'-z, x, -y'
'-z, x+1/2, -y+1/2'
'-z+1/4, -x+1/4, -y+1/4'
'-z+1/4, -x-1/4, -y-1/4'
'-z+1/4, -y+1/4, -x+1/4'
'-z+1/4, -y-1/4, -x-1/4'
'-z+1/4, y+1/4, x+1/4'
'-z+1/4, y-1/4, x-1/4'
'-z+1/4, x+1/4, y+1/4'
'-z+1/4, x-1/4, y-1/4'
'-z+1/2, -x, y+1/2'
'-z+1/2, -x+1/2, y'
'-z+1/2, -y, x+1/2'
'-z+1/2, -y+1/2, x'
'-z+1/2, y, -x+1/2'
'-z+1/2, y+1/2, -x'
'-z+1/2, x, -y+1/2'
'-z+1/2, x+1/2, -y'
'-z-1/4, -x+1/4, -y-1/4'
'-z-1/4, -x-1/4, -y+1/4'
'-z-1/4, -y+1/4, -x-1/4'
'-z-1/4, -y-1/4, -x+1/4'
'-z-1/4, y+1/4, x-1/4'
'-z-1/4, y-1/4, x+1/4'
'-z-1/4, x+1/4, y-1/4'
'-z-1/4, x-1/4, y+1/4'
'z, -x, -y'
'z, -x+1/2, -y+1/2'
'z, -y, -x'
'z, -y+1/2, -x+1/2'
'z, y, x'
'z, y+1/2, x+1/2'
'z, x, y'
'z, x+1/2, y+1/2'
'z+1/4, -x+1/4, y+1/4'
'z+1/4, -x-1/4, y-1/4'
'z+1/4, -y+1/4, x+1/4'
'z+1/4, -y-1/4, x-1/4'
'z+1/4, y+1/4, -x+1/4'
'z+1/4, y-1/4, -x-1/4'
'z+1/4, x+1/4, -y+1/4'
'z+1/4, x-1/4, -y-1/4'
'z+1/2, -x, -y+1/2'
'z+1/2, -x+1/2, -y'
'z+1/2, -y, -x+1/2'
'z+1/2, -y+1/2, -x'
'z+1/2, y, x+1/2'
'z+1/2, y+1/2, x'
'z+1/2, x, y+1/2'
'z+1/2, x+1/2, y'
'z-1/4, -x+1/4, y-1/4'
'z-1/4, -x-1/4, y+1/4'
'z-1/4, -y+1/4, x-1/4'
'z-1/4, -y-1/4, x+1/4'
'z-1/4, y+1/4, -x-1/4'
'z-1/4, y-1/4, -x+1/4'
'z-1/4, x+1/4, -y-1/4'
'z-1/4, x-1/4, -y+1/4'
'y, -x, -z'
'y, -x+1/2, -z+1/2'
'y, -z, -x'
'y, -z+1/2, -x+1/2'
'y, z, x'
'y, z+1/2, x+1/2'
'y, x, z'
'y, x+1/2, z+1/2'
'y+1/4, -x+1/4, z+1/4'
'y+1/4, -x-1/4, z-1/4'
'y+1/4, -z+1/4, x+1/4'
'y+1/4, -z-1/4, x-1/4'
'y+1/4, z+1/4, -x+1/4'
'y+1/4, z-1/4, -x-1/4'
'y+1/4, x+1/4, -z+1/4'
'y+1/4, x-1/4, -z-1/4'
'y+1/2, -x, -z+1/2'
'y+1/2, -x+1/2, -z'
'y+1/2, -z, -x+1/2'
'y+1/2, -z+1/2, -x'
'y+1/2, z, x+1/2'
'y+1/2, z+1/2, x'
'y+1/2, x, z+1/2'
'y+1/2, x+1/2, z'
'y-1/4, -x+1/4, z-1/4'
'y-1/4, -x-1/4, z+1/4'
'y-1/4, -z+1/4, x-1/4'
'y-1/4, -z-1/4, x+1/4'
'y-1/4, z+1/4, -x-1/4'
'y-1/4, z-1/4, -x+1/4'
'y-1/4, x+1/4, -z-1/4'
'y-1/4, x-1/4, -z+1/4'
'x, -y, -z'
'x, -y+1/2, -z+1/2'
'x, -z, -y'
'x, -z+1/2, -y+1/2'
'x, z, y'
'x, z+1/2, y+1/2'
'x, y, z'
'x, y+1/2, z+1/2'
'x+1/4, -y+1/4, z+1/4'
'x+1/4, -y-1/4, z-1/4'
'x+1/4, -z+1/4, y+1/4'
'x+1/4, -z-1/4, y-1/4'
'x+1/4, z+1/4, -y+1/4'
'x+1/4, z-1/4, -y-1/4'
'x+1/4, y+1/4, -z+1/4'
'x+1/4, y-1/4, -z-1/4'
'x+1/2, -y, -z+1/2'
'x+1/2, -y+1/2, -z'
'x+1/2, -z, -y+1/2'
'x+1/2, -z+1/2, -y'
'x+1/2, z, y+1/2'
'x+1/2, z+1/2, y'
'x+1/2, y, z+1/2'
'x+1/2, y+1/2, z'
'x-1/4, -y+1/4, z-1/4'
'x-1/4, -y-1/4, z+1/4'
'x-1/4, -z+1/4, y-1/4'
'x-1/4, -z-1/4, y+1/4'
'x-1/4, z+1/4, -y-1/4'
'x-1/4, z-1/4, -y+1/4'
'x-1/4, y+1/4, -z-1/4'
'x-1/4, y-1/4, -z+1/4'

loop_
_atom_site_aniso_label
_atom_site_aniso_U_11
_atom_site_aniso_U_22
_atom_site_aniso_U_33
_atom_site_aniso_U_12
_atom_site_aniso_U_13
_atom_site_aniso_U_23
Si1 0.00228(19) 0.00228(19) 0.00228(19) 0 0 0

loop_
_atom_site_label
_atom_site_type_symbol
_atom_site_symmetry_multiplicity
_atom_site_fract_x
_atom_site_fract_y
_atom_site_fract_z
_atom_site_occupancy
Si1 Si 8 0 0 0 1

loop_
_atom_type_symbol
_atom_type_description
_atom_type_scat_dispersion_real
_atom_type_scat_dispersion_imag
_atom_type_scat_source
Si Si 14.088 0.095 'Default dataset used by TOPAS R3'

loop_
_citation_id
_citation_title
_citation_page_first
_citation_page_last
_citation_year
_citation_journal_abbrev
_citation_journal_volume
_citation_journal_issue
_citation_journal_id_ISSN
1
; Lattice parameters, coefficients of thermal expansion and 
atomic weights of purest silicon and germanium
;
330 334 1952 ? 23 3 ?
